data_4124323
loop_
_publ_author_name
'Ju, Huiyeong'
'Clegg, Jack K.'
'Park, Ki-Min'
'Lindoy, Leonard F.'
'Lee, Shim Sung'

_publ_section_title
;
 Formation of a Dicopper Platform Based Polyrotaxane Whose
 &quot;String&quot; and &quot;Bead&quot; Are Constructed from the Same
 Components.
;
_journal_issue 30
_journal_name_full 'Journal of the American Chemical Society'
_journal_page_first 9535
_journal_page_last 9538
_journal_paper_doi 10.1021/jacs.5b05770
_journal_volume 137
_journal_year 2015
_chemical_formula_moiety '2(C54 H64 Cu2 N4 O8), 2(C27 H32 Cu N2 O4), C14 H16 N4'
_chemical_formula_sum 'C176 H208 Cu6 N16 O24'
_chemical_formula_weight 3312.82
_chemical_name_systematic
; 
 ? 
;
_space_group_IT_number 2
_symmetry_cell_setting triclinic
_symmetry_space_group_name_Hall '-P 1'
_symmetry_space_group_name_H-M 'P -1'
_atom_sites_solution_hydrogens geom
_atom_sites_solution_primary direct
_atom_sites_solution_secondary difmap
_audit_creation_method SHELXL-97
_cell_angle_alpha 89.590(3)
_cell_angle_beta 89.825(3)
_cell_angle_gamma 88.059(3)
_cell_formula_units_Z 2
_cell_length_a 20.0941(10)
_cell_length_b 22.6578(12)
_cell_length_c 24.6497(14)
_cell_measurement_reflns_used 9962
_cell_measurement_temperature 173(2)
_cell_measurement_theta_max 19.41
_cell_measurement_theta_min 2.20
_cell_volume 11215.9(10)
_computing_cell_refinement 'Bruker SAINT'
_computing_data_collection 'Bruker APEX2'
_computing_data_reduction 'Bruker SAINT'
_computing_molecular_graphics 'Bruker SHELXTL'
_computing_publication_material 'Bruker SHELXTL'
_computing_structure_refinement 'SHELXL-97 (Sheldrick, 2008)'
_computing_structure_solution 'SHELXS-97 (Sheldrick, 2008)'
_diffrn_ambient_temperature 173(2)
_diffrn_measured_fraction_theta_full 0.997
_diffrn_measured_fraction_theta_max 0.997
_diffrn_measurement_device_type 'Bruker APEX-II CCD'
_diffrn_measurement_method '\f and \w scans'
_diffrn_radiation_monochromator graphite
_diffrn_radiation_source 'fine-focus sealed tube'
_diffrn_radiation_type MoK\a
_diffrn_radiation_wavelength 0.71073
_diffrn_reflns_av_R_equivalents 0.1013
_diffrn_reflns_av_sigmaI/netI 0.1658
_diffrn_reflns_limit_h_max 23
_diffrn_reflns_limit_h_min -24
_diffrn_reflns_limit_k_max 27
_diffrn_reflns_limit_k_min -27
_diffrn_reflns_limit_l_max 30
_diffrn_reflns_limit_l_min -30
_diffrn_reflns_number 153818
_diffrn_reflns_theta_full 26.00
_diffrn_reflns_theta_max 26.00
_diffrn_reflns_theta_min 0.83
_exptl_absorpt_coefficient_mu 0.612
_exptl_absorpt_correction_T_max 0.8650
_exptl_absorpt_correction_T_min 0.7927
_exptl_absorpt_correction_type multi-scan
_exptl_absorpt_process_details SADABS
_exptl_crystal_density_diffrn 0.981
_exptl_crystal_density_method 'not measured'
_exptl_crystal_description block
_exptl_crystal_F_000 3484
_exptl_crystal_size_max 0.40
_exptl_crystal_size_mid 0.25
_exptl_crystal_size_min 0.24
_refine_diff_density_max 1.554
_refine_diff_density_min -0.879
_refine_diff_density_rms 0.133
_refine_ls_extinction_method none
_refine_ls_goodness_of_fit_ref 1.080
_refine_ls_hydrogen_treatment constr
_refine_ls_matrix_type full
_refine_ls_number_parameters 1819
_refine_ls_number_reflns 43954
_refine_ls_number_restraints 169
_refine_ls_restrained_S_all 1.084
_refine_ls_R_factor_all 0.1953
_refine_ls_R_factor_gt 0.1291
_refine_ls_shift/su_max 0.002
_refine_ls_shift/su_mean 0.000
_refine_ls_structure_factor_coef Fsqd
_refine_ls_weighting_details 'calc w=1/[\s^2^(Fo^2^)+(0.2000P)^2^+0.0000P] where P=(Fo^2^+2Fc^2^)/3'
_refine_ls_weighting_scheme calc
_refine_ls_wR_factor_gt 0.3531
_refine_ls_wR_factor_ref 0.3798
_reflns_number_gt 20542
_reflns_number_total 43954
_reflns_threshold_expression >2sigma(I)
_cod_data_source_file ja5b05770_si_002.cif
_cod_data_source_block 3
_cod_depositor_comments
;
The following automatic conversions were performed:

'_symmetry_cell_setting' value 'Triclinic' changed to 'triclinic'
according to
/usr/data/users/saulius/crontab/automatic-downloads/current/ACS/lib/dictionaries/cif_core.dic
dictionary named 'cif_core.dic' version 2.4.2 from 2011-04-26.

Automatic conversion script
Id: cif_fix_values 3271 2015-04-21 07:52:19Z andrius 
;
_cod_original_sg_symbol_H-M P-1
_cod_database_code 4124323

loop_
_symmetry_equiv_pos_as_xyz
'x, y, z'
'-x, -y, -z'

loop_
_atom_site_label
_atom_site_type_symbol
_atom_site_fract_x
_atom_site_fract_y
_atom_site_fract_z
_atom_site_U_iso_or_equiv
_atom_site_adp_type
_atom_site_occupancy
_atom_site_symmetry_multiplicity
_atom_site_calc_flag
_atom_site_refinement_flags
Cu1 Cu 0.62733(4) 0.11755(4) 0.49262(4) 0.0445(3) Uani 1 1 d .
Cu2 Cu 0.43062(4) 0.13637(4) 0.19153(3) 0.0374(3) Uani 1 1 d .
Cu3 Cu 0.58682(5) -0.16322(4) 0.17478(4) 0.0438(3) Uani 1 1 d .
Cu4 Cu 0.12762(5) 0.61682(4) -0.00793(4) 0.0452(3) Uani 1 1 d .
Cu5 Cu 0.90203(5) 0.65363(4) 0.67307(4) 0.0437(3) Uani 1 1 d .
Cu6 Cu 1.06167(5) 0.35548(4) 0.69304(4) 0.0395(3) Uani 1 1 d .
O1 O 0.6551(3) 0.1692(2) 0.4324(3) 0.0505(15) Uani 1 1 d .
O2 O 0.5846(2) 0.0663(2) 0.44247(19) 0.0433(13) Uani 1 1 d .
O3 O 0.4177(2) -0.0731(2) 0.45104(19) 0.0355(12) Uani 1 1 d .
O4 O 0.3525(3) -0.1811(3) 0.4602(3) 0.0593(17) Uani 1 1 d .
O5 O 0.3420(3) 0.1710(2) 0.1814(2) 0.0420(13) Uani 1 1 d .
O6 O 0.3995(2) 0.0572(2) 0.18383(19) 0.0392(13) Uani 1 1 d .
O7 O 0.4966(3) -0.1302(2) 0.1712(2) 0.0415(13) Uani 1 1 d .
O8 O 0.5562(3) -0.2422(2) 0.1672(2) 0.0544(16) Uani 1 1 d .
O9 O 0.6737(3) -0.1964(3) 0.1559(2) 0.0601(17) Uani 1 1 d .
O10 O 0.6153(2) -0.0861(2) 0.16625(19) 0.0406(13) Uani 1 1 d .
O11 O 0.5196(3) 0.1032(2) 0.1784(2) 0.0464(14) Uani 1 1 d .
O12 O 0.4607(2) 0.2165(2) 0.1845(2) 0.0437(13) Uani 1 1 d .
O13 O 0.1547(3) 0.6747(3) 0.0421(3) 0.0578(16) Uani 1 1 d .
O14 O 0.0882(2) 0.5676(2) 0.04748(19) 0.0378(12) Uani 1 1 d .
O15 O -0.0816(2) 0.4302(2) 0.0592(2) 0.0411(13) Uani 1 1 d .
O16 O -0.1459(3) 0.3234(2) 0.0650(3) 0.0532(15) Uani 1 1 d .
O17 O 0.8729(3) 0.5743(2) 0.6678(2) 0.0470(14) Uani 1 1 d .
O18 O 0.8133(3) 0.6858(2) 0.6546(2) 0.0468(14) Uani 1 1 d .
O19 O 0.9703(3) 0.3878(2) 0.6832(2) 0.0427(13) Uani 1 1 d .
O20 O 1.0319(3) 0.2759(2) 0.6873(2) 0.0426(13) Uani 1 1 d .
O21 O 1.1505(3) 0.3224(2) 0.6811(2) 0.0521(15) Uani 1 1 d .
O22 O 1.0908(2) 0.4335(2) 0.6824(2) 0.0410(13) Uani 1 1 d .
O23 O 0.9907(3) 0.6204(2) 0.6684(2) 0.0434(13) Uani 1 1 d .
O24 O 0.9318(3) 0.7320(2) 0.6626(2) 0.0507(15) Uani 1 1 d .
N1 N 0.7301(3) 0.0773(3) 0.4977(3) 0.0434(16) Uani 1 1 d .
N2 N 0.9317(3) 0.0199(3) 0.4978(3) 0.0463(17) Uani 1 1 d .
N3 N 0.4315(3) 0.1359(3) 0.2811(2) 0.0354(15) Uani 1 1 d .
N4 N 0.4217(3) 0.1438(3) 0.4509(2) 0.0334(14) Uani 1 1 d .
N5 N 0.4170(3) 0.1518(3) 0.5660(2) 0.0424(17) Uani 1 1 d .
N6 N 0.4090(3) 0.1640(3) 0.7359(3) 0.0457(17) Uani 1 1 d .
N7 N 0.3824(5) 0.2312(4) 0.0147(3) 0.079(3) Uani 1 1 d .
N8 N 0.4693(4) 0.0582(4) 0.0025(3) 0.070(2) Uani 1 1 d .
N9 N 0.2289(3) 0.5764(3) -0.0107(3) 0.0490(18) Uani 1 1 d .
N10 N 0.4313(3) 0.5198(3) 0.0008(3) 0.064(2) Uani 1 1 d .
N11 N 0.8978(3) 0.6565(3) 0.7619(3) 0.0468(17) Uani 1 1 d .
N12 N 0.9121(4) 0.6477(2) 0.9324(2) 0.0432(17) Uani 1 1 d .
N13 N 0.9247(4) 0.6471(3) 1.0474(2) 0.0504(19) Uani 1 1 d .
N14 N 0.9357(3) 0.6422(3) 1.2174(2) 0.0416(16) Uani 1 1 d .
N15 N 0.8846(4) 0.7308(3) 0.4846(3) 0.069(2) Uani 1 1 d .
N16 N 0.9710(4) 0.5585(3) 0.4964(2) 0.055(2) Uani 1 1 d .
C4 C 0.6978(5) 0.1959(5) 0.3454(5) 0.089(3) Uani 1 1 d DU
C5 C 0.6562(5) 0.1534(5) 0.3827(4) 0.071(3) Uani 1 1 d .
C6 C 0.6298(4) 0.1058(4) 0.3630(4) 0.056(2) Uani 1 1 d .
H6A H 0.6405 0.0961 0.3265 0.067 Uiso 1 1 calc R
C7 C 0.5884(4) 0.0690(3) 0.3901(3) 0.043(2) Uani 1 1 d .
C8 C 0.5465(3) 0.0257(3) 0.3609(3) 0.0397(19) Uani 1 1 d .
C9 C 0.5455(4) 0.0213(3) 0.3039(3) 0.043(2) Uani 1 1 d .
H9A H 0.5743 0.0443 0.2824 0.052 Uiso 1 1 calc R
C10 C 0.5043(5) -0.0151(4) 0.2806(3) 0.056(2) Uani 1 1 d .
H10A H 0.5018 -0.0156 0.2421 0.067 Uiso 1 1 calc R
C11 C 0.4641(4) -0.0531(4) 0.3105(3) 0.045(2) Uani 1 1 d .
H11A H 0.4367 -0.0801 0.2926 0.054 Uiso 1 1 calc R
C12 C 0.4652(4) -0.0505(4) 0.3665(3) 0.046(2) Uani 1 1 d .
C13 C 0.5062(3) -0.0114(3) 0.3915(3) 0.0328(17) Uani 1 1 d .
H13A H 0.5071 -0.0096 0.4300 0.039 Uiso 1 1 calc R
C14 C 0.4230(3) -0.0888(3) 0.4019(3) 0.0396(19) Uani 1 1 d .
C15 C 0.3982(4) -0.1408(4) 0.3807(4) 0.054(2) Uani 1 1 d .
H15A H 0.4054 -0.1482 0.3432 0.065 Uiso 1 1 calc R
C16 C 0.3639(5) -0.1823(4) 0.4104(4) 0.057(2) Uani 1 1 d .
C17 C 0.3365(5) -0.2381(5) 0.3817(4) 0.072(3) Uani 1 1 d D
C24 C 0.2268(5) 0.1815(4) 0.1720(4) 0.073(3) Uani 1 1 d D
C25 C 0.2888(4) 0.1429(4) 0.1771(3) 0.052(2) Uani 1 1 d .
C26 C 0.2844(4) 0.0827(3) 0.1769(3) 0.050(2) Uani 1 1 d .
H26A H 0.2409 0.0677 0.1746 0.060 Uiso 1 1 calc R
C27 C 0.3379(4) 0.0407(3) 0.1799(3) 0.0381(18) Uani 1 1 d .
C28 C 0.3282(4) -0.0230(4) 0.1840(3) 0.049(2) Uani 1 1 d .
C29 C 0.2673(4) -0.0470(4) 0.1941(4) 0.062(3) Uani 1 1 d .
H29A H 0.2292 -0.0221 0.2003 0.075 Uiso 1 1 calc R
C30 C 0.2622(5) -0.1071(5) 0.1952(5) 0.087(4) Uani 1 1 d .
H30A H 0.2196 -0.1236 0.1996 0.104 Uiso 1 1 calc R
C31 C 0.3161(5) -0.1431(4) 0.1903(5) 0.077(3) Uani 1 1 d .
H31A H 0.3113 -0.1846 0.1925 0.093 Uiso 1 1 calc R
C32 C 0.3809(4) -0.1201(4) 0.1817(3) 0.049(2) Uani 1 1 d .
C33 C 0.3851(4) -0.0611(3) 0.1759(3) 0.044(2) Uani 1 1 d .
H33A H 0.4265 -0.0447 0.1663 0.053 Uiso 1 1 calc R
C34 C 0.4424(4) -0.1589(4) 0.1745(3) 0.045(2) Uani 1 1 d .
C35 C 0.4370(5) -0.2212(4) 0.1756(4) 0.072(3) Uani 1 1 d .
H35A H 0.3946 -0.2376 0.1811 0.086 Uiso 1 1 calc R
C36 C 0.4942(4) -0.2599(4) 0.1686(4) 0.063(3) Uani 1 1 d .
C37 C 0.4851(5) -0.3245(4) 0.1664(4) 0.077(3) Uani 1 1 d D
C44 C 0.7873(6) -0.2065(6) 0.1342(5) 0.103(4) Uani 1 1 d DU
C45 C 0.7235(6) -0.1680(5) 0.1465(5) 0.082(4) Uani 1 1 d .
C46 C 0.7273(5) -0.1091(4) 0.1472(5) 0.080(4) Uani 1 1 d .
H46A H 0.7697 -0.0926 0.1416 0.096 Uiso 1 1 calc R
C47 C 0.6720(6) -0.0699(4) 0.1557(3) 0.070(3) Uani 1 1 d .
C48 C 0.6825(4) -0.0045(4) 0.1546(4) 0.071(3) Uani 1 1 d .
C49 C 0.7423(6) 0.0175(6) 0.1508(5) 0.100(4) Uani 1 1 d U
H49A H 0.7802 -0.0080 0.1451 0.120 Uiso 1 1 calc R
C50 C 0.7496(8) 0.0788(7) 0.1552(6) 0.141(6) Uani 1 1 d U
H50A H 0.7932 0.0936 0.1564 0.169 Uiso 1 1 calc R
C51 C 0.6943(7) 0.1194(7) 0.1580(6) 0.115(5) Uani 1 1 d U
H51A H 0.6998 0.1608 0.1582 0.138 Uiso 1 1 calc R
C52 C 0.6320(4) 0.0952(4) 0.1603(4) 0.059(3) Uani 1 1 d .
C53 C 0.6286(4) 0.0332(4) 0.1620(3) 0.051(2) Uani 1 1 d .
H53A H 0.5866 0.0166 0.1687 0.061 Uiso 1 1 calc R
C54 C 0.5717(5) 0.1323(4) 0.1685(4) 0.064(3) Uani 1 1 d .
C55 C 0.5746(4) 0.1928(4) 0.1679(4) 0.059(3) Uani 1 1 d .
H55A H 0.6168 0.2096 0.1629 0.071 Uiso 1 1 calc R
C56 C 0.5184(4) 0.2314(4) 0.1743(3) 0.051(2) Uani 1 1 d .
C57 C 0.5246(4) 0.2981(4) 0.1664(4) 0.064(3) Uani 1 1 d D
C61 C 0.7796(4) 0.1146(4) 0.5033(4) 0.050(2) Uani 1 1 d .
H61A H 0.7681 0.1554 0.5071 0.060 Uiso 1 1 calc R
C62 C 0.8475(4) 0.0977(4) 0.5040(3) 0.055(2) Uani 1 1 d .
H62A H 0.8803 0.1267 0.5066 0.066 Uiso 1 1 calc R
C63 C 0.8659(4) 0.0393(4) 0.5011(3) 0.048(2) Uani 1 1 d .
C64 C 0.8138(4) -0.0007(4) 0.4965(4) 0.057(2) Uani 1 1 d .
H64A H 0.8241 -0.0419 0.4945 0.069 Uiso 1 1 calc R
C65 C 0.7473(4) 0.0193(4) 0.4949(4) 0.054(2) Uani 1 1 d .
H65A H 0.7133 -0.0086 0.4918 0.065 Uiso 1 1 calc R
C66 C 0.9497(4) -0.0422(4) 0.5003(4) 0.063(3) Uani 1 1 d .
H66A H 0.9176 -0.0642 0.4786 0.075 Uiso 1 1 calc R
H66B H 0.9465 -0.0560 0.5384 0.075 Uiso 1 1 calc R
C67 C 0.9822(4) 0.0555(4) 0.5201(4) 0.069(3) Uani 1 1 d .
H67A H 0.9821 0.0504 0.5600 0.082 Uiso 1 1 calc R
H67B H 0.9705 0.0974 0.5122 0.082 Uiso 1 1 calc R
C68 C 0.4675(4) 0.1719(3) 0.3097(3) 0.043(2) Uani 1 1 d .
H68A H 0.4947 0.1976 0.2895 0.052 Uiso 1 1 calc R
C69 C 0.4703(4) 0.1766(3) 0.3646(3) 0.0397(19) Uani 1 1 d .
H69A H 0.4994 0.2030 0.3815 0.048 Uiso 1 1 calc R
C70 C 0.4281(4) 0.1404(4) 0.3954(3) 0.042(2) Uani 1 1 d .
C71 C 0.3910(4) 0.1011(3) 0.3667(3) 0.0398(19) Uani 1 1 d .
H71A H 0.3635 0.0741 0.3852 0.048 Uiso 1 1 calc R
C72 C 0.3943(4) 0.1015(3) 0.3096(3) 0.0400(19) Uani 1 1 d .
H72A H 0.3675 0.0749 0.2906 0.048 Uiso 1 1 calc R
C73 C 0.4132(5) 0.0942(4) 0.4838(3) 0.055(2) Uani 1 1 d .
H73A H 0.4574 0.0751 0.4907 0.066 Uiso 1 1 calc R
H73B H 0.3865 0.0657 0.4637 0.066 Uiso 1 1 calc R
C74 C 0.4605(4) 0.1871(3) 0.4800(3) 0.049(2) Uani 1 1 d .
H74A H 0.4652 0.2226 0.4569 0.058 Uiso 1 1 calc R
H74B H 0.5056 0.1700 0.4872 0.058 Uiso 1 1 calc R
C75 C 0.4290(5) 0.2044(4) 0.5318(3) 0.055(2) Uani 1 1 d .
H75A H 0.3862 0.2259 0.5246 0.066 Uiso 1 1 calc R
H75B H 0.4582 0.2313 0.5514 0.066 Uiso 1 1 calc R
C76 C 0.3792(5) 0.1067(4) 0.5384(3) 0.056(2) Uani 1 1 d .
H76A H 0.3326 0.1210 0.5326 0.067 Uiso 1 1 calc R
H76B H 0.3787 0.0701 0.5607 0.067 Uiso 1 1 calc R
C77 C 0.4092(4) 0.1551(4) 0.6213(3) 0.043(2) Uani 1 1 d .
C78 C 0.4445(4) 0.1997(4) 0.6497(3) 0.047(2) Uani 1 1 d .
H78A H 0.4689 0.2278 0.6298 0.057 Uiso 1 1 calc R
C79 C 0.4433(4) 0.2019(3) 0.7063(3) 0.0413(19) Uani 1 1 d .
H79A H 0.4676 0.2312 0.7241 0.050 Uiso 1 1 calc R
C80 C 0.3767(4) 0.1239(3) 0.7086(3) 0.048(2) Uani 1 1 d .
H80A H 0.3529 0.0964 0.7297 0.058 Uiso 1 1 calc R
C81 C 0.3738(4) 0.1177(3) 0.6531(3) 0.0387(18) Uani 1 1 d .
H81A H 0.3479 0.0880 0.6374 0.046 Uiso 1 1 calc R
C82 C 0.3924(6) 0.1938(5) 0.0568(5) 0.089(3) Uani 1 1 d U
H82A H 0.3774 0.2073 0.0913 0.107 Uiso 1 1 calc R
C83 C 0.4225(5) 0.1376(5) 0.0551(4) 0.080(3) Uani 1 1 d U
H83A H 0.4319 0.1169 0.0880 0.096 Uiso 1 1 calc R
C84 C 0.4386(5) 0.1119(4) 0.0062(3) 0.066(3) Uani 1 1 d .
C85 C 0.4244(6) 0.1476(5) -0.0372(4) 0.081(3) Uani 1 1 d U
H85A H 0.4309 0.1320 -0.0726 0.098 Uiso 1 1 calc R
C86 C 0.4008(7) 0.2062(6) -0.0321(6) 0.109(4) Uani 1 1 d U
H86A H 0.3977 0.2298 -0.0641 0.131 Uiso 1 1 calc R
C87 C 0.4700(6) 0.0262(4) -0.0484(3) 0.079(3) Uani 1 1 d .
H87A H 0.4754 0.0543 -0.0789 0.095 Uiso 1 1 calc R
H87B H 0.4269 0.0069 -0.0530 0.095 Uiso 1 1 calc R
C88 C 0.4750(5) 0.0194(4) 0.0500(4) 0.066(3) Uani 1 1 d U
H88A H 0.4325 -0.0009 0.0546 0.079 Uiso 1 1 calc R
H88B H 0.4811 0.0442 0.0824 0.079 Uiso 1 1 calc R
C91 C 0.1918(5) 0.7148(4) 0.1229(4) 0.076(3) Uani 1 1 d D
C93 C 0.1563(4) 0.6670(4) 0.0916(4) 0.044(2) Uani 1 1 d .
C94 C 0.1299(4) 0.6192(4) 0.1232(4) 0.054(2) Uani 1 1 d .
H94A H 0.1369 0.6180 0.1613 0.065 Uiso 1 1 calc R
C95 C 0.0941(4) 0.5746(3) 0.0987(3) 0.0397(19) Uani 1 1 d .
C96 C 0.0548(4) 0.5332(4) 0.1337(3) 0.049(2) Uani 1 1 d .
C97 C 0.0586(4) 0.5339(4) 0.1907(3) 0.044(2) Uani 1 1 d .
H97A H 0.0872 0.5601 0.2085 0.053 Uiso 1 1 calc R
C98 C 0.0207(4) 0.4962(4) 0.2201(3) 0.051(2) Uani 1 1 d .
H98A H 0.0248 0.4952 0.2585 0.062 Uiso 1 1 calc R
C99 C -0.0233(4) 0.4597(4) 0.1956(3) 0.047(2) Uani 1 1 d .
H99A H -0.0513 0.4360 0.2172 0.056 Uiso 1 1 calc R
C100 C -0.0271(4) 0.4571(3) 0.1387(3) 0.0376(19) Uani 1 1 d .
C101 C 0.0130(3) 0.4946(3) 0.1087(3) 0.0315(17) Uani 1 1 d .
H10B H 0.0116 0.4935 0.0702 0.038 Uiso 1 1 calc R
C102 C -0.0705(3) 0.4171(3) 0.1090(3) 0.0326(17) Uani 1 1 d .
C103 C -0.0965(4) 0.3695(4) 0.1344(4) 0.051(2) Uani 1 1 d .
H10C H -0.0890 0.3671 0.1724 0.062 Uiso 1 1 calc R
C104 C -0.1312(4) 0.3254(4) 0.1137(3) 0.052(2) Uani 1 1 d .
C105 C -0.1581(4) 0.2742(5) 0.1482(5) 0.087(4) Uani 1 1 d D
C112 C 0.6969(5) 0.6947(4) 0.6375(5) 0.077(3) Uani 1 1 d D
C113 C 0.7613(5) 0.6577(4) 0.6512(3) 0.057(3) Uani 1 1 d .
C114 C 0.7586(5) 0.5984(4) 0.6591(4) 0.059(3) Uani 1 1 d .
H11H H 0.7154 0.5827 0.6611 0.071 Uiso 1 1 calc R
C115 C 0.8118(4) 0.5581(4) 0.6646(3) 0.051(2) Uani 1 1 d .
C116 C 0.8034(4) 0.4934(4) 0.6730(4) 0.057(3) Uani 1 1 d .
C117 C 0.7393(4) 0.4684(4) 0.6836(4) 0.070(3) Uani 1 1 d .
H11I H 0.7004 0.4935 0.6848 0.084 Uiso 1 1 calc R
C118 C 0.7341(6) 0.4086(5) 0.6920(5) 0.082(3) Uani 1 1 d .
H11J H 0.6919 0.3926 0.6994 0.098 Uiso 1 1 calc R
C119 C 0.7923(5) 0.3709(4) 0.6897(4) 0.067(3) Uani 1 1 d .
H11K H 0.7885 0.3294 0.6932 0.081 Uiso 1 1 calc R
C120 C 0.8552(4) 0.3951(4) 0.6822(3) 0.044(2) Uani 1 1 d .
C121 C 0.8598(4) 0.4546(4) 0.6717(3) 0.054(2) Uani 1 1 d .
H12D H 0.9021 0.4699 0.6632 0.065 Uiso 1 1 calc R
C122 C 0.9174(4) 0.3576(4) 0.6817(3) 0.046(2) Uani 1 1 d .
C123 C 0.9160(5) 0.2974(3) 0.6807(4) 0.061(3) Uani 1 1 d .
H12E H 0.8740 0.2794 0.6794 0.073 Uiso 1 1 calc R
C124 C 0.9751(5) 0.2600(4) 0.6815(4) 0.062(3) Uani 1 1 d .
C125 C 0.9655(5) 0.1931(4) 0.6790(5) 0.083(4) Uani 1 1 d D
C132 C 1.2663(5) 0.3111(4) 0.6610(5) 0.076(3) Uani 1 1 d DU
C133 C 1.2028(5) 0.3504(4) 0.6724(3) 0.053(2) Uani 1 1 d .
C134 C 1.2061(5) 0.4121(4) 0.6699(4) 0.072(3) Uani 1 1 d .
H13H H 1.2484 0.4287 0.6644 0.086 Uiso 1 1 calc R
C135 C 1.1500(4) 0.4508(4) 0.6750(3) 0.052(2) Uani 1 1 d .
C136 C 1.1598(4) 0.5152(4) 0.6720(4) 0.052(2) Uani 1 1 d .
C137 C 1.2201(7) 0.5379(6) 0.6732(5) 0.108(4) Uani 1 1 d U
H13I H 1.2588 0.5128 0.6753 0.129 Uiso 1 1 calc R
C138 C 1.2254(8) 0.5992(7) 0.6714(6) 0.126(5) Uani 1 1 d U
H13J H 1.2686 0.6149 0.6727 0.151 Uiso 1 1 calc R
C139 C 1.1727(6) 0.6370(6) 0.6678(5) 0.103(4) Uani 1 1 d U
H13K H 1.1778 0.6785 0.6682 0.123 Uiso 1 1 calc R
C140 C 1.1073(4) 0.6115(4) 0.6632(4) 0.053(2) Uani 1 1 d .
C141 C 1.1045(4) 0.5518(3) 0.6691(3) 0.046(2) Uani 1 1 d .
H14B H 1.0620 0.5348 0.6713 0.055 Uiso 1 1 calc R
C142 C 1.0434(5) 0.6496(4) 0.6640(3) 0.048(2) Uani 1 1 d .
C143 C 1.0465(4) 0.7098(4) 0.6557(4) 0.061(3) Uani 1 1 d .
H14C H 1.0890 0.7254 0.6489 0.073 Uiso 1 1 calc R
C144 C 0.9907(5) 0.7500(4) 0.6566(4) 0.061(3) Uani 1 1 d .
C145 C 0.9976(5) 0.8146(4) 0.6462(5) 0.076(3) Uani 1 1 d .
C149 C 0.2495(4) 0.5200(4) -0.0049(4) 0.063(3) Uani 1 1 d .
H14A H 0.2161 0.4914 -0.0028 0.075 Uiso 1 1 calc R
C150 C 0.3146(4) 0.4994(4) -0.0017(4) 0.068(3) Uani 1 1 d .
H15B H 0.3241 0.4582 0.0019 0.081 Uiso 1 1 calc R
C151 C 0.3653(4) 0.5374(4) -0.0037(4) 0.052(2) Uani 1 1 d .
C152 C 0.3482(4) 0.5983(4) -0.0119(4) 0.056(2) Uani 1 1 d .
H15C H 0.3808 0.6273 -0.0166 0.068 Uiso 1 1 calc R
C153 C 0.2791(4) 0.6125(4) -0.0128(4) 0.052(2) Uani 1 1 d .
H15D H 0.2673 0.6534 -0.0152 0.062 Uiso 1 1 calc R
C154 C 0.4843(4) 0.5588(4) -0.0191(4) 0.068(3) Uani 1 1 d .
H15E H 0.4717 0.6002 -0.0103 0.082 Uiso 1 1 calc R
H15F H 0.4874 0.5557 -0.0591 0.082 Uiso 1 1 calc R
C155 C 0.4486(4) 0.4565(4) -0.0052(5) 0.086(4) Uani 1 1 d .
H15G H 0.4491 0.4462 -0.0442 0.103 Uiso 1 1 calc R
H15H H 0.4143 0.4329 0.0129 0.103 Uiso 1 1 calc R
C156 C 0.8659(4) 0.6169(3) 0.7931(3) 0.043(2) Uani 1 1 d .
H15I H 0.8404 0.5888 0.7747 0.052 Uiso 1 1 calc R
C157 C 0.8668(4) 0.6135(3) 0.8477(3) 0.0420(19) Uani 1 1 d .
H15J H 0.8409 0.5856 0.8665 0.050 Uiso 1 1 calc R
C158 C 0.9072(3) 0.6524(3) 0.8763(3) 0.0380(19) Uani 1 1 d .
C159 C 0.9409(4) 0.6931(4) 0.8444(3) 0.044(2) Uani 1 1 d .
H15K H 0.9688 0.7206 0.8611 0.052 Uiso 1 1 calc R
C160 C 0.9337(3) 0.6932(3) 0.7884(3) 0.0342(17) Uani 1 1 d .
H16A H 0.9566 0.7220 0.7681 0.041 Uiso 1 1 calc R
C161 C 0.9287(5) 0.7040(3) 0.9631(3) 0.049(2) Uani 1 1 d .
H16B H 0.9586 0.7281 0.9406 0.058 Uiso 1 1 calc R
H16C H 0.8873 0.7278 0.9699 0.058 Uiso 1 1 calc R
C162 C 0.8772(4) 0.6067(4) 0.9645(3) 0.049(2) Uani 1 1 d .
H16D H 0.8718 0.5699 0.9438 0.059 Uiso 1 1 calc R
H16E H 0.8323 0.6233 0.9732 0.059 Uiso 1 1 calc R
C163 C 0.9147(4) 0.5926(4) 1.0169(3) 0.046(2) Uani 1 1 d .
H16F H 0.8891 0.5649 1.0393 0.056 Uiso 1 1 calc R
H16G H 0.9584 0.5734 1.0084 0.056 Uiso 1 1 calc R
C164 C 0.9617(4) 0.6892(4) 1.0156(3) 0.055(2) Uani 1 1 d .
H16H H 1.0070 0.6725 1.0084 0.066 Uiso 1 1 calc R
H16I H 0.9662 0.7258 1.0367 0.066 Uiso 1 1 calc R
C165 C 0.9316(4) 0.6448(3) 1.1029(3) 0.0345(18) Uani 1 1 d .
C166 C 0.8959(4) 0.6042(4) 1.1344(3) 0.050(2) Uani 1 1 d .
H16J H 0.8688 0.5761 1.1175 0.060 Uiso 1 1 calc R
C167 C 0.9011(4) 0.6062(3) 1.1901(3) 0.0392(18) Uani 1 1 d .
H16K H 0.8768 0.5782 1.2102 0.047 Uiso 1 1 calc R
C168 C 0.9712(4) 0.6811(3) 1.1866(3) 0.0419(19) Uani 1 1 d .
H16L H 0.9980 0.7086 1.2045 0.050 Uiso 1 1 calc R
C169 C 0.9697(4) 0.6817(3) 1.1315(3) 0.0421(19) Uani 1 1 d .
H16M H 0.9962 0.7088 1.1124 0.050 Uiso 1 1 calc R
C170 C 0.9076(6) 0.7004(5) 0.4412(4) 0.082(3) Uani 1 1 d U
H17A H 0.9029 0.7187 0.4065 0.099 Uiso 1 1 calc R
C171 C 0.9373(5) 0.6448(4) 0.4435(4) 0.072(3) Uani 1 1 d U
H17B H 0.9550 0.6277 0.4112 0.086 Uiso 1 1 calc R
C172 C 0.9422(4) 0.6129(4) 0.4923(3) 0.054(2) Uani 1 1 d U
C173 C 0.9139(5) 0.6426(4) 0.5358(4) 0.069(3) Uani 1 1 d U
H17C H 0.9118 0.6236 0.5702 0.083 Uiso 1 1 calc R
C174 C 0.8882(6) 0.7004(5) 0.5294(5) 0.093(4) Uani 1 1 d U
H17D H 0.8717 0.7194 0.5612 0.112 Uiso 1 1 calc R
C175 C 0.9700(5) 0.5242(4) 0.5463(3) 0.074(3) Uani 1 1 d .
H17E H 0.9266 0.5051 0.5490 0.088 Uiso 1 1 calc R
H17F H 0.9731 0.5517 0.5772 0.088 Uiso 1 1 calc R
C176 C 0.9772(5) 0.5211(4) 0.4483(3) 0.066(3) Uani 1 1 d U
H17G H 0.9344 0.5020 0.4421 0.080 Uiso 1 1 calc R
H17H H 0.9865 0.5462 0.4163 0.080 Uiso 1 1 calc R
C1 C 0.6673(8) 0.2557(6) 0.3573(7) 0.169(7) Uiso 1 1 d D
H1A H 0.6728 0.2645 0.3959 0.253 Uiso 1 1 calc R
H1B H 0.6197 0.2561 0.3485 0.253 Uiso 1 1 calc R
H1C H 0.6893 0.2856 0.3353 0.253 Uiso 1 1 calc R
C2 C 0.6902(10) 0.1841(9) 0.2860(5) 0.213(9) Uiso 1 1 d D
H2A H 0.7095 0.1450 0.2776 0.319 Uiso 1 1 calc R
H2B H 0.7132 0.2142 0.2650 0.319 Uiso 1 1 calc R
H2C H 0.6428 0.1855 0.2766 0.319 Uiso 1 1 calc R
C3 C 0.7690(5) 0.1934(6) 0.3649(6) 0.134(5) Uiso 1 1 d D
H3A H 0.7891 0.1542 0.3575 0.201 Uiso 1 1 calc R
H3B H 0.7700 0.2007 0.4040 0.201 Uiso 1 1 calc R
H3C H 0.7942 0.2235 0.3458 0.201 Uiso 1 1 calc R
C18 C 0.2657(8) -0.2310(8) 0.3767(8) 0.175(7) Uiso 1 1 d .
H18A H 0.2546 -0.1932 0.3588 0.262 Uiso 1 1 calc R
H18B H 0.2453 -0.2317 0.4128 0.262 Uiso 1 1 calc R
H18C H 0.2489 -0.2633 0.3550 0.262 Uiso 1 1 calc R
C19 C 0.3608(14) -0.2428(12) 0.3242(6) 0.327(16) Uiso 1 1 d D
H19A H 0.3446 -0.2082 0.3034 0.491 Uiso 1 1 calc R
H19B H 0.3440 -0.2786 0.3078 0.491 Uiso 1 1 calc R
H19C H 0.4096 -0.2446 0.3237 0.491 Uiso 1 1 calc R
C20 C 0.3628(10) -0.2912(8) 0.4022(8) 0.187(8) Uiso 1 1 d .
H20A H 0.3516 -0.2946 0.4408 0.280 Uiso 1 1 calc R
H20B H 0.4113 -0.2925 0.3977 0.280 Uiso 1 1 calc R
H20C H 0.3439 -0.3241 0.3825 0.280 Uiso 1 1 calc R
C21 C 0.2403(6) 0.2460(4) 0.1663(5) 0.110(4) Uiso 1 1 d D
H21A H 0.2643 0.2591 0.1984 0.165 Uiso 1 1 calc R
H21B H 0.1980 0.2686 0.1631 0.165 Uiso 1 1 calc R
H21C H 0.2674 0.2524 0.1338 0.165 Uiso 1 1 calc R
C22 C 0.1939(8) 0.1684(7) 0.1194(7) 0.159(6) Uiso 1 1 d .
H22A H 0.1812 0.1270 0.1192 0.238 Uiso 1 1 calc R
H22B H 0.2249 0.1754 0.0895 0.238 Uiso 1 1 calc R
H22C H 0.1541 0.1942 0.1151 0.238 Uiso 1 1 calc R
C23 C 0.1740(8) 0.1689(8) 0.2132(6) 0.190(8) Uiso 1 1 d D
H23A H 0.1907 0.1770 0.2496 0.285 Uiso 1 1 calc R
H23B H 0.1623 0.1274 0.2110 0.285 Uiso 1 1 calc R
H23C H 0.1344 0.1942 0.2060 0.285 Uiso 1 1 calc R
C38 C 0.5505(6) -0.3582(7) 0.1689(7) 0.170(7) Uiso 1 1 d D
H38A H 0.5428 -0.4006 0.1674 0.255 Uiso 1 1 calc R
H38B H 0.5731 -0.3491 0.2028 0.255 Uiso 1 1 calc R
H38C H 0.5782 -0.3468 0.1380 0.255 Uiso 1 1 calc R
C39 C 0.4319(8) -0.3482(7) 0.2030(7) 0.166(7) Uiso 1 1 d D
H39A H 0.4304 -0.3911 0.1990 0.249 Uiso 1 1 calc R
H39B H 0.3886 -0.3301 0.1930 0.249 Uiso 1 1 calc R
H39C H 0.4419 -0.3387 0.2407 0.249 Uiso 1 1 calc R
C40 C 0.4543(8) -0.3383(7) 0.1125(5) 0.155(6) Uiso 1 1 d D
H40A H 0.4486 -0.3810 0.1098 0.233 Uiso 1 1 calc R
H40B H 0.4835 -0.3254 0.0831 0.233 Uiso 1 1 calc R
H40C H 0.4109 -0.3177 0.1094 0.233 Uiso 1 1 calc R
C41 C 0.8044(12) -0.1959(10) 0.0756(6) 0.264(12) Uiso 1 1 d D
H41A H 0.7661 -0.2047 0.0529 0.396 Uiso 1 1 calc R
H41B H 0.8426 -0.2215 0.0654 0.396 Uiso 1 1 calc R
H41C H 0.8157 -0.1545 0.0705 0.396 Uiso 1 1 calc R
C42 C 0.8495(8) -0.1941(9) 0.1648(8) 0.207(9) Uiso 1 1 d D
H42A H 0.8422 -0.2011 0.2036 0.311 Uiso 1 1 calc R
H42B H 0.8610 -0.1528 0.1589 0.311 Uiso 1 1 calc R
H42C H 0.8860 -0.2202 0.1519 0.311 Uiso 1 1 calc R
C43 C 0.7721(13) -0.2712(11) 0.1338(11) 0.283(13) Uiso 1 1 d .
H43A H 0.7318 -0.2770 0.1124 0.425 Uiso 1 1 calc R
H43B H 0.7651 -0.2850 0.1710 0.425 Uiso 1 1 calc R
H43C H 0.8095 -0.2936 0.1175 0.425 Uiso 1 1 calc R
C58 C 0.5042(8) 0.3242(6) 0.2198(4) 0.146(6) Uiso 1 1 d D
H58A H 0.4587 0.3129 0.2286 0.218 Uiso 1 1 calc R
H58B H 0.5058 0.3673 0.2177 0.218 Uiso 1 1 calc R
H58C H 0.5346 0.3093 0.2482 0.218 Uiso 1 1 calc R
C59 C 0.5912(6) 0.3185(7) 0.1486(7) 0.175(7) Uiso 1 1 d D
H59A H 0.6036 0.2996 0.1141 0.263 Uiso 1 1 calc R
H59B H 0.6245 0.3077 0.1762 0.263 Uiso 1 1 calc R
H59C H 0.5892 0.3614 0.1437 0.263 Uiso 1 1 calc R
C60 C 0.4727(6) 0.3253(6) 0.1292(5) 0.136(5) Uiso 1 1 d D
H60A H 0.4286 0.3121 0.1400 0.204 Uiso 1 1 calc R
H60B H 0.4821 0.3131 0.0918 0.204 Uiso 1 1 calc R
H60C H 0.4735 0.3684 0.1315 0.204 Uiso 1 1 calc R
C89 C 0.1605(7) 0.7738(5) 0.1085(6) 0.137(6) Uiso 1 1 d D
H89A H 0.1643 0.7804 0.0693 0.206 Uiso 1 1 calc R
H89B H 0.1835 0.8049 0.1277 0.206 Uiso 1 1 calc R
H89C H 0.1134 0.7748 0.1190 0.206 Uiso 1 1 calc R
C90 C 0.2649(5) 0.7114(7) 0.1098(7) 0.153(6) Uiso 1 1 d D
H90A H 0.2711 0.7145 0.0705 0.229 Uiso 1 1 calc R
H90B H 0.2842 0.6737 0.1228 0.229 Uiso 1 1 calc R
H90C H 0.2870 0.7440 0.1276 0.229 Uiso 1 1 calc R
C92 C 0.1965(18) 0.7005(15) 0.1823(5) 0.43(2) Uiso 1 1 d D
H92A H 0.1518 0.7024 0.1985 0.640 Uiso 1 1 calc R
H92B H 0.2245 0.7292 0.2001 0.640 Uiso 1 1 calc R
H92C H 0.2162 0.6607 0.1872 0.640 Uiso 1 1 calc R
C106 C -0.2324(4) 0.2834(6) 0.1469(6) 0.120(5) Uiso 1 1 d D
H10D H -0.2450 0.3199 0.1662 0.179 Uiso 1 1 calc R
H10E H -0.2534 0.2499 0.1646 0.179 Uiso 1 1 calc R
H10F H -0.2474 0.2866 0.1092 0.179 Uiso 1 1 calc R
C107 C -0.1353(8) 0.2722(7) 0.2062(5) 0.170(7) Uiso 1 1 d D
H10G H -0.1520 0.3077 0.2250 0.255 Uiso 1 1 calc R
H10H H -0.0866 0.2704 0.2073 0.255 Uiso 1 1 calc R
H10I H -0.1526 0.2371 0.2242 0.255 Uiso 1 1 calc R
C108 C -0.1341(8) 0.2183(6) 0.1214(6) 0.146(6) Uiso 1 1 d D
H10J H -0.0855 0.2144 0.1243 0.218 Uiso 1 1 calc R
H10K H -0.1468 0.2194 0.0830 0.218 Uiso 1 1 calc R
H10L H -0.1542 0.1845 0.1393 0.218 Uiso 1 1 calc R
C109 C 0.7098(12) 0.7569(6) 0.6540(10) 0.256(12) Uiso 1 1 d D
H10M H 0.7533 0.7683 0.6400 0.384 Uiso 1 1 calc R
H10N H 0.7096 0.7595 0.6937 0.384 Uiso 1 1 calc R
H10O H 0.6749 0.7836 0.6391 0.384 Uiso 1 1 calc R
C110 C 0.6869(13) 0.6949(11) 0.5774(5) 0.301(14) Uiso 1 1 d D
H11B H 0.7256 0.7118 0.5595 0.451 Uiso 1 1 calc R
H11C H 0.6468 0.7188 0.5684 0.451 Uiso 1 1 calc R
H11D H 0.6818 0.6544 0.5649 0.451 Uiso 1 1 calc R
C111 C 0.6330(8) 0.6721(10) 0.6594(9) 0.251(12) Uiso 1 1 d D
H11E H 0.6386 0.6616 0.6978 0.377 Uiso 1 1 calc R
H11F H 0.6208 0.6371 0.6391 0.377 Uiso 1 1 calc R
H11G H 0.5978 0.7028 0.6557 0.377 Uiso 1 1 calc R
C126 C 0.9141(13) 0.1730(14) 0.7189(11) 0.38(2) Uiso 1 1 d D
H12A H 0.8836 0.2062 0.7278 0.563 Uiso 1 1 calc R
H12B H 0.9363 0.1585 0.7520 0.563 Uiso 1 1 calc R
H12C H 0.8890 0.1411 0.7029 0.563 Uiso 1 1 calc R
C127 C 0.9205(7) 0.1786(7) 0.6326(5) 0.156(6) Uiso 1 1 d D
H12F H 0.8748 0.1923 0.6410 0.234 Uiso 1 1 calc R
H12G H 0.9216 0.1358 0.6270 0.234 Uiso 1 1 calc R
H12H H 0.9357 0.1984 0.5995 0.234 Uiso 1 1 calc R
C128 C 1.0266(8) 0.1655(10) 0.6534(9) 0.257(12) Uiso 1 1 d D
H12I H 1.0453 0.1932 0.6273 0.385 Uiso 1 1 calc R
H12J H 1.0148 0.1293 0.6346 0.385 Uiso 1 1 calc R
H12K H 1.0596 0.1558 0.6816 0.385 Uiso 1 1 calc R
C129 C 1.2963(11) 0.3251(10) 0.6066(6) 0.242(11) Uiso 1 1 d D
H12L H 1.2666 0.3123 0.5778 0.362 Uiso 1 1 calc R
H12M H 1.3396 0.3044 0.6030 0.362 Uiso 1 1 calc R
H12N H 1.3020 0.3678 0.6034 0.362 Uiso 1 1 calc R
C130 C 1.2524(8) 0.2466(5) 0.6597(7) 0.152(6) Uiso 1 1 d D
H13B H 1.2156 0.2401 0.6347 0.229 Uiso 1 1 calc R
H13C H 1.2402 0.2332 0.6962 0.229 Uiso 1 1 calc R
H13D H 1.2923 0.2244 0.6475 0.229 Uiso 1 1 calc R
C131 C 1.3230(8) 0.3337(9) 0.6935(8) 0.219(10) Uiso 1 1 d D
H13E H 1.3258 0.3764 0.6878 0.328 Uiso 1 1 calc R
H13F H 1.3647 0.3139 0.6818 0.328 Uiso 1 1 calc R
H13G H 1.3155 0.3254 0.7320 0.328 Uiso 1 1 calc R
C146 C 0.9313(10) 0.8452(9) 0.6344(8) 0.215(9) Uiso 1 1 d .
H14D H 0.9127 0.8291 0.6011 0.322 Uiso 1 1 calc R
H14E H 0.9374 0.8876 0.6297 0.322 Uiso 1 1 calc R
H14F H 0.9006 0.8387 0.6647 0.322 Uiso 1 1 calc R
C147 C 1.0180(9) 0.8428(8) 0.6912(7) 0.170(7) Uiso 1 1 d .
H14G H 1.0221 0.8850 0.6831 0.255 Uiso 1 1 calc R
H14H H 1.0614 0.8260 0.7027 0.255 Uiso 1 1 calc R
H14I H 0.9855 0.8379 0.7204 0.255 Uiso 1 1 calc R
C148 C 1.0417(7) 0.8311(6) 0.5995(5) 0.124(5) Uiso 1 1 d .
H14J H 1.0281 0.8104 0.5668 0.186 Uiso 1 1 calc R
H14K H 1.0881 0.8199 0.6080 0.186 Uiso 1 1 calc R
H14L H 1.0378 0.8738 0.5931 0.186 Uiso 1 1 calc R

loop_
_atom_site_aniso_label
_atom_site_aniso_U_11
_atom_site_aniso_U_22
_atom_site_aniso_U_33
_atom_site_aniso_U_23
_atom_site_aniso_U_13
_atom_site_aniso_U_12
Cu1 0.0298(5) 0.0423(6) 0.0617(6) -0.0057(5) 0.0044(4) -0.0056(4)
Cu2 0.0357(5) 0.0402(6) 0.0354(5) 0.0004(4) 0.0057(4) 0.0124(4)
Cu3 0.0501(6) 0.0463(6) 0.0336(5) -0.0040(4) -0.0011(4) 0.0219(5)
Cu4 0.0363(6) 0.0423(6) 0.0574(6) 0.0031(5) -0.0022(4) -0.0062(4)
Cu5 0.0475(6) 0.0450(6) 0.0369(5) 0.0018(4) 0.0045(4) 0.0210(5)
Cu6 0.0420(6) 0.0400(6) 0.0352(5) -0.0012(4) -0.0025(4) 0.0157(4)
O1 0.037(3) 0.040(3) 0.075(4) 0.013(3) -0.015(3) -0.014(3)
O2 0.044(3) 0.054(4) 0.032(3) 0.000(2) 0.008(2) -0.004(3)
O3 0.035(3) 0.038(3) 0.034(3) 0.001(2) 0.000(2) -0.010(2)
O4 0.038(3) 0.050(4) 0.091(5) -0.021(3) -0.007(3) -0.009(3)
O5 0.039(3) 0.035(3) 0.051(3) 0.006(2) -0.002(2) 0.012(3)
O6 0.030(3) 0.040(3) 0.047(3) -0.013(2) 0.002(2) 0.014(2)
O7 0.045(3) 0.032(3) 0.047(3) -0.003(2) 0.005(3) 0.010(3)
O8 0.078(4) 0.026(3) 0.058(4) -0.006(3) -0.004(3) 0.022(3)
O9 0.065(4) 0.046(4) 0.067(4) 0.000(3) 0.006(3) 0.028(3)
O10 0.020(3) 0.063(4) 0.038(3) 0.002(3) 0.012(2) 0.009(2)
O11 0.039(3) 0.039(3) 0.060(4) 0.002(3) 0.013(3) 0.007(3)
O12 0.036(3) 0.041(3) 0.053(3) 0.004(3) 0.012(2) 0.011(3)
O13 0.049(4) 0.064(4) 0.061(4) 0.000(3) -0.008(3) -0.010(3)
O14 0.046(3) 0.037(3) 0.031(3) 0.006(2) -0.007(2) -0.010(2)
O15 0.034(3) 0.051(3) 0.039(3) 0.013(2) -0.004(2) -0.008(2)
O16 0.043(3) 0.042(3) 0.076(4) 0.002(3) -0.002(3) -0.018(3)
O17 0.052(4) 0.042(3) 0.044(3) 0.007(2) 0.005(3) 0.029(3)
O18 0.057(4) 0.039(3) 0.043(3) 0.006(2) -0.006(3) 0.019(3)
O19 0.044(3) 0.033(3) 0.051(3) -0.008(2) -0.002(3) 0.007(3)
O20 0.045(3) 0.033(3) 0.049(3) -0.014(2) -0.014(3) 0.016(3)
O21 0.070(4) 0.026(3) 0.058(4) 0.000(3) 0.007(3) 0.027(3)
O22 0.023(3) 0.049(3) 0.050(3) -0.005(3) 0.003(2) 0.012(2)
O23 0.052(3) 0.031(3) 0.046(3) 0.003(2) 0.008(3) 0.014(3)
O24 0.050(4) 0.051(4) 0.050(3) 0.005(3) 0.014(3) 0.012(3)
N1 0.032(4) 0.035(4) 0.063(4) 0.002(3) 0.002(3) 0.000(3)
N2 0.031(4) 0.041(4) 0.068(5) -0.011(3) 0.005(3) -0.008(3)
N3 0.036(4) 0.042(4) 0.028(3) -0.006(3) 0.008(3) 0.005(3)
N4 0.016(3) 0.051(4) 0.033(3) -0.005(3) -0.004(2) -0.001(3)
N5 0.022(3) 0.073(5) 0.032(3) -0.011(3) -0.013(3) 0.008(3)
N6 0.049(4) 0.033(4) 0.054(4) -0.009(3) -0.005(3) 0.012(3)
N7 0.109(7) 0.077(6) 0.048(5) -0.006(4) -0.028(5) 0.025(5)
N8 0.108(7) 0.080(6) 0.020(3) -0.008(4) -0.019(4) 0.020(5)
N9 0.031(4) 0.043(4) 0.074(5) 0.017(4) 0.003(3) -0.010(3)
N10 0.030(4) 0.052(5) 0.107(6) 0.012(4) 0.011(4) 0.005(3)
N11 0.051(4) 0.040(4) 0.049(4) -0.003(3) 0.012(3) 0.002(3)
N12 0.087(5) 0.016(3) 0.027(3) -0.009(3) -0.015(3) 0.005(3)
N13 0.089(5) 0.028(4) 0.033(4) -0.009(3) -0.002(3) 0.009(4)
N14 0.055(4) 0.036(4) 0.033(3) -0.008(3) 0.005(3) 0.004(3)
N15 0.116(7) 0.059(5) 0.030(4) -0.002(3) 0.005(4) 0.020(5)
N16 0.093(6) 0.053(5) 0.017(3) -0.012(3) -0.007(3) 0.017(4)
C4 0.083(5) 0.094(5) 0.092(5) 0.017(4) 0.002(4) -0.015(4)
C5 0.043(6) 0.120(10) 0.048(6) 0.033(6) -0.011(4) 0.000(6)
C6 0.061(6) 0.061(6) 0.047(5) 0.021(5) -0.004(4) -0.030(5)
C7 0.034(4) 0.037(5) 0.057(5) -0.001(4) 0.004(4) 0.014(4)
C8 0.028(4) 0.049(5) 0.040(4) -0.004(4) -0.001(3) 0.020(4)
C9 0.048(5) 0.043(5) 0.038(4) 0.003(4) 0.014(4) 0.004(4)
C10 0.076(7) 0.064(6) 0.026(4) -0.007(4) 0.005(4) 0.005(5)
C11 0.042(5) 0.062(6) 0.030(4) -0.011(4) -0.018(3) 0.017(4)
C12 0.050(5) 0.054(5) 0.032(4) -0.011(4) -0.007(4) 0.028(4)
C13 0.033(4) 0.033(4) 0.032(4) 0.000(3) 0.001(3) 0.013(3)
C14 0.024(4) 0.046(5) 0.047(5) 0.004(4) -0.005(3) 0.011(4)
C15 0.035(5) 0.065(6) 0.064(6) -0.030(5) -0.008(4) -0.001(4)
C16 0.060(6) 0.044(6) 0.067(6) -0.018(5) -0.014(5) -0.005(5)
C17 0.062(6) 0.067(7) 0.089(8) -0.028(6) 0.013(5) -0.010(5)
C24 0.082(7) 0.057(6) 0.078(7) -0.015(5) -0.026(6) 0.034(5)
C25 0.042(5) 0.058(6) 0.056(5) -0.011(4) 0.005(4) 0.003(5)
C26 0.043(5) 0.032(5) 0.074(6) -0.006(4) -0.008(4) 0.009(4)
C27 0.028(4) 0.043(5) 0.042(4) 0.000(4) -0.004(3) 0.006(4)
C28 0.049(5) 0.052(6) 0.045(5) -0.019(4) -0.006(4) 0.005(4)
C29 0.035(5) 0.065(7) 0.087(7) -0.019(5) 0.013(5) 0.000(5)
C30 0.054(7) 0.058(7) 0.150(11) -0.006(7) -0.013(7) -0.025(6)
C31 0.084(8) 0.029(5) 0.118(9) -0.015(5) 0.001(7) 0.009(5)
C32 0.053(5) 0.065(6) 0.029(4) -0.019(4) -0.014(4) 0.021(5)
C33 0.054(5) 0.032(5) 0.045(5) -0.015(4) -0.012(4) 0.016(4)
C34 0.051(5) 0.044(5) 0.040(4) -0.002(4) -0.018(4) 0.013(4)
C35 0.073(7) 0.027(5) 0.115(9) -0.018(5) -0.024(6) -0.001(5)
C36 0.032(5) 0.056(6) 0.100(8) 0.008(5) -0.024(5) 0.005(4)
C37 0.072(7) 0.052(6) 0.106(8) -0.032(6) -0.032(6) 0.018(5)
C44 0.106(6) 0.094(5) 0.109(6) 0.015(4) 0.015(4) -0.001(4)
C45 0.081(8) 0.064(8) 0.097(8) 0.023(6) 0.014(7) 0.040(7)
C46 0.053(6) 0.051(6) 0.133(10) 0.019(6) 0.046(6) 0.024(5)
C47 0.118(9) 0.050(6) 0.040(5) 0.004(4) 0.012(5) 0.031(6)
C48 0.047(6) 0.044(6) 0.119(9) 0.028(5) 0.049(6) 0.006(4)
C49 0.095(5) 0.090(5) 0.114(6) 0.000(4) 0.003(4) 0.001(4)
C50 0.136(6) 0.137(6) 0.150(6) 0.000(3) 0.001(3) -0.004(3)
C51 0.105(6) 0.112(6) 0.128(6) 0.005(4) 0.009(4) 0.000(4)
C52 0.043(5) 0.042(5) 0.093(7) 0.005(5) 0.033(5) -0.016(4)
C53 0.048(5) 0.059(6) 0.043(5) 0.014(4) 0.020(4) 0.013(4)
C54 0.064(7) 0.032(5) 0.094(7) 0.020(5) 0.000(5) 0.003(5)
C55 0.034(5) 0.057(6) 0.087(7) -0.002(5) 0.009(4) 0.008(4)
C56 0.042(5) 0.048(5) 0.063(6) -0.001(4) 0.003(4) 0.006(4)
C57 0.058(6) 0.045(6) 0.088(7) 0.010(5) 0.025(5) 0.004(5)
C61 0.033(5) 0.034(5) 0.084(6) -0.010(4) 0.008(4) 0.002(4)
C62 0.033(5) 0.066(6) 0.067(6) -0.020(5) 0.000(4) 0.001(4)
C63 0.034(5) 0.050(5) 0.057(5) -0.002(4) 0.001(4) 0.011(4)
C64 0.030(5) 0.056(6) 0.085(7) -0.016(5) -0.003(4) 0.011(4)
C65 0.033(5) 0.057(6) 0.072(6) -0.018(5) -0.002(4) -0.016(4)
C66 0.029(5) 0.049(6) 0.110(8) -0.005(5) -0.013(5) 0.004(4)
C67 0.044(5) 0.062(6) 0.099(8) -0.014(6) -0.005(5) 0.007(5)
C68 0.041(5) 0.045(5) 0.045(5) 0.011(4) 0.002(4) -0.005(4)
C69 0.032(4) 0.042(5) 0.045(5) 0.011(4) 0.003(3) 0.005(4)
C70 0.034(4) 0.055(5) 0.034(4) -0.012(4) -0.009(3) 0.026(4)
C71 0.052(5) 0.029(4) 0.038(4) 0.010(3) 0.012(4) -0.004(4)
C72 0.038(4) 0.048(5) 0.035(4) -0.011(4) -0.002(3) -0.006(4)
C73 0.079(6) 0.063(6) 0.022(4) -0.005(4) -0.001(4) 0.012(5)
C74 0.080(6) 0.034(5) 0.032(4) -0.003(3) 0.009(4) -0.013(4)
C75 0.085(7) 0.041(5) 0.039(5) 0.010(4) 0.010(4) -0.002(5)
C76 0.083(7) 0.053(6) 0.032(4) -0.014(4) 0.000(4) -0.003(5)
C77 0.034(4) 0.053(5) 0.039(4) 0.005(4) 0.001(3) 0.023(4)
C78 0.057(5) 0.053(5) 0.031(4) 0.002(4) 0.011(4) 0.012(4)
C79 0.046(5) 0.025(4) 0.053(5) 0.004(4) -0.016(4) 0.003(4)
C80 0.061(6) 0.035(5) 0.047(5) 0.005(4) 0.012(4) 0.016(4)
C81 0.045(5) 0.043(5) 0.028(4) -0.002(3) 0.006(3) -0.003(4)
C82 0.104(5) 0.087(5) 0.075(5) -0.007(4) 0.003(4) 0.010(4)
C83 0.087(5) 0.080(5) 0.071(5) 0.002(4) 0.001(4) 0.010(4)
C84 0.110(8) 0.055(6) 0.032(5) -0.009(4) -0.026(5) 0.018(6)
C85 0.098(5) 0.078(5) 0.067(4) -0.007(4) -0.002(4) 0.012(4)
C86 0.114(6) 0.109(6) 0.103(6) 0.003(4) -0.005(4) 0.012(4)
C87 0.132(10) 0.071(7) 0.033(5) -0.004(5) 0.020(5) 0.016(7)
C88 0.080(4) 0.068(4) 0.048(4) 0.001(3) 0.004(3) 0.009(4)
C91 0.084(8) 0.077(8) 0.069(7) 0.002(6) 0.019(6) -0.047(6)
C93 0.030(4) 0.041(5) 0.062(6) -0.012(4) 0.001(4) -0.007(4)
C94 0.043(5) 0.065(6) 0.055(5) -0.019(5) -0.003(4) 0.004(4)
C95 0.031(4) 0.039(5) 0.049(5) -0.007(4) -0.006(3) 0.010(4)
C96 0.057(5) 0.058(6) 0.029(4) -0.014(4) -0.014(4) 0.037(5)
C97 0.046(5) 0.054(5) 0.031(4) -0.001(4) -0.005(3) 0.007(4)
C98 0.071(6) 0.060(6) 0.024(4) -0.008(4) 0.010(4) -0.012(5)
C99 0.058(5) 0.056(6) 0.026(4) 0.010(4) 0.015(4) 0.000(4)
C100 0.043(4) 0.030(4) 0.038(4) 0.003(3) 0.006(3) 0.020(4)
C101 0.033(4) 0.030(4) 0.031(4) 0.001(3) 0.002(3) 0.010(3)
C102 0.025(4) 0.020(4) 0.053(5) 0.008(3) 0.002(3) 0.002(3)
C103 0.054(6) 0.049(6) 0.051(5) 0.013(4) -0.003(4) -0.006(4)
C104 0.055(6) 0.067(7) 0.034(5) 0.020(4) -0.006(4) -0.001(5)
C105 0.031(5) 0.095(9) 0.134(10) 0.053(8) -0.008(6) -0.013(5)
C112 0.067(7) 0.058(6) 0.106(8) 0.017(6) -0.069(6) 0.008(5)
C113 0.051(6) 0.069(7) 0.048(5) -0.007(5) -0.030(4) 0.024(5)
C114 0.058(6) 0.042(6) 0.076(6) -0.005(5) -0.021(5) 0.018(4)
C115 0.048(6) 0.065(6) 0.038(5) -0.012(4) -0.018(4) 0.025(5)
C116 0.045(5) 0.053(6) 0.074(6) -0.030(5) -0.022(4) 0.010(4)
C117 0.034(5) 0.044(6) 0.132(9) -0.014(6) -0.013(5) -0.012(4)
C118 0.078(8) 0.056(7) 0.112(9) -0.010(6) -0.001(7) -0.009(6)
C119 0.073(7) 0.048(6) 0.082(7) -0.016(5) -0.005(5) -0.011(5)
C120 0.033(4) 0.058(6) 0.039(4) -0.022(4) -0.007(3) 0.007(4)
C121 0.053(5) 0.057(6) 0.052(5) -0.016(4) -0.023(4) 0.012(5)
C122 0.061(6) 0.045(5) 0.030(4) -0.005(4) -0.019(4) -0.003(4)
C123 0.065(6) 0.028(5) 0.090(7) -0.016(5) -0.011(5) 0.006(4)
C124 0.070(7) 0.055(6) 0.059(6) -0.013(5) -0.013(5) 0.019(5)
C125 0.076(7) 0.037(6) 0.135(10) -0.046(6) -0.014(7) 0.006(5)
C132 0.066(4) 0.067(5) 0.093(5) 0.002(4) 0.013(4) 0.005(4)
C133 0.058(6) 0.053(6) 0.046(5) 0.015(4) 0.022(4) 0.009(5)
C134 0.069(6) 0.042(6) 0.101(8) 0.022(5) 0.041(6) 0.035(5)
C135 0.055(6) 0.047(5) 0.054(5) 0.009(4) 0.023(4) 0.012(4)
C136 0.034(5) 0.044(5) 0.077(6) 0.011(4) 0.018(4) 0.009(4)
C137 0.102(6) 0.093(6) 0.128(6) 0.008(4) 0.008(4) -0.001(4)
C138 0.118(6) 0.119(6) 0.140(6) 0.001(5) 0.003(5) 0.003(5)
C139 0.090(5) 0.097(5) 0.121(6) 0.008(4) 0.011(4) 0.003(4)
C140 0.041(5) 0.050(6) 0.069(6) -0.007(4) 0.035(4) -0.003(4)
C141 0.070(6) 0.031(5) 0.036(4) 0.007(3) 0.008(4) 0.006(4)
C142 0.069(6) 0.035(5) 0.039(4) 0.004(4) 0.006(4) 0.015(4)
C143 0.054(6) 0.045(6) 0.083(7) 0.002(5) 0.036(5) -0.005(4)
C144 0.072(7) 0.033(5) 0.075(6) 0.014(4) 0.035(5) 0.018(5)
C145 0.082(7) 0.048(6) 0.098(8) -0.009(6) 0.050(6) 0.000(5)
C149 0.035(5) 0.042(6) 0.112(8) -0.008(5) 0.020(5) -0.011(4)
C150 0.047(6) 0.029(5) 0.127(9) 0.002(5) -0.009(6) -0.002(4)
C151 0.042(5) 0.039(5) 0.074(6) 0.004(4) -0.004(4) -0.003(4)
C152 0.025(4) 0.045(5) 0.098(7) -0.005(5) -0.008(4) 0.004(4)
C153 0.033(5) 0.047(5) 0.075(6) 0.008(4) 0.004(4) 0.010(4)
C154 0.049(6) 0.040(5) 0.116(8) 0.024(5) 0.021(5) -0.001(4)
C155 0.043(6) 0.035(6) 0.178(12) 0.019(6) 0.016(6) 0.007(4)
C156 0.055(5) 0.032(5) 0.042(5) 0.005(4) -0.001(4) 0.009(4)
C157 0.042(5) 0.044(5) 0.040(5) -0.004(4) 0.004(4) 0.003(4)
C158 0.031(4) 0.035(4) 0.047(5) 0.008(4) 0.007(3) 0.013(3)
C159 0.033(4) 0.050(5) 0.047(5) 0.009(4) -0.001(3) 0.018(4)
C160 0.026(4) 0.031(4) 0.045(4) 0.013(3) 0.007(3) 0.005(3)
C161 0.083(6) 0.029(4) 0.035(4) 0.006(3) -0.002(4) -0.023(4)
C162 0.040(5) 0.060(6) 0.047(5) 0.001(4) -0.006(4) -0.011(4)
C163 0.048(5) 0.056(6) 0.035(4) -0.008(4) -0.012(4) -0.003(4)
C164 0.047(5) 0.080(7) 0.038(5) -0.006(4) 0.009(4) -0.004(5)
C165 0.048(5) 0.030(4) 0.024(4) -0.003(3) 0.000(3) 0.018(4)
C166 0.043(5) 0.044(5) 0.063(6) 0.004(4) 0.008(4) -0.006(4)
C167 0.048(5) 0.027(4) 0.042(5) 0.006(3) 0.002(4) 0.003(4)
C168 0.048(5) 0.027(4) 0.051(5) -0.002(4) 0.003(4) -0.011(4)
C169 0.039(5) 0.046(5) 0.041(5) 0.003(4) 0.008(4) -0.002(4)
C170 0.102(5) 0.079(5) 0.065(4) 0.002(4) 0.004(4) 0.008(4)
C171 0.083(5) 0.070(5) 0.060(4) -0.004(4) -0.007(4) 0.012(4)
C172 0.063(4) 0.059(4) 0.040(4) -0.004(3) -0.001(3) 0.003(3)
C173 0.084(5) 0.064(4) 0.057(4) -0.007(4) 0.002(4) 0.010(4)
C174 0.098(5) 0.093(5) 0.088(5) -0.009(4) 0.001(4) 0.010(4)
C175 0.108(8) 0.089(8) 0.021(4) 0.003(4) 0.006(5) 0.038(6)
C176 0.086(5) 0.065(4) 0.047(4) 0.000(3) 0.013(4) 0.009(4)

loop_
_atom_type_symbol
_atom_type_description
_atom_type_scat_dispersion_real
_atom_type_scat_dispersion_imag
_atom_type_scat_source
C C 0.0033 0.0016 'International Tables Vol C Tables 4.2.6.8 and 6.1.1.4'
H H 0.0000 0.0000 'International Tables Vol C Tables 4.2.6.8 and 6.1.1.4'
N N 0.0061 0.0033 'International Tables Vol C Tables 4.2.6.8 and 6.1.1.4'
O O 0.0106 0.0060 'International Tables Vol C Tables 4.2.6.8 and 6.1.1.4'
Cu Cu 0.3201 1.2651 'International Tables Vol C Tables 4.2.6.8 and 6.1.1.4'

loop_
_geom_angle_atom_site_label_1
_geom_angle_atom_site_label_2
_geom_angle_atom_site_label_3
_geom_angle
_geom_angle_site_symmetry_1
_geom_angle_site_symmetry_3
O4 Cu1 O2 164.2(2) 2_656 .
O4 Cu1 O3 93.9(3) 2_656 2_656
O2 Cu1 O3 85.5(2) . 2_656
O4 Cu1 O1 86.6(3) 2_656 .
O2 Cu1 O1 90.8(2) . .
O3 Cu1 O1 168.6(2) 2_656 .
O4 Cu1 N1 93.2(2) 2_656 .
O2 Cu1 N1 102.4(2) . .
O3 Cu1 N1 100.8(2) 2_656 .
O1 Cu1 N1 90.4(2) . .
O6 Cu2 O5 92.3(2) . .
O6 Cu2 O12 169.2(2) . .
O5 Cu2 O12 85.5(2) . .
O6 Cu2 O11 86.9(2) . .
O5 Cu2 O11 163.0(2) . .
O12 Cu2 O11 92.1(2) . .
O6 Cu2 N3 96.0(2) . .
O5 Cu2 N3 98.0(2) . .
O12 Cu2 N3 94.8(2) . .
O11 Cu2 N3 99.1(2) . .
O10 Cu3 O8 167.9(2) . .
O10 Cu3 O9 92.1(2) . .
O8 Cu3 O9 85.8(3) . .
O10 Cu3 O7 87.0(2) . .
O8 Cu3 O7 91.7(2) . .
O9 Cu3 O7 163.4(2) . .
O10 Cu3 N6 95.7(2) . 2_656
O8 Cu3 N6 96.3(2) . 2_656
O9 Cu3 N6 101.8(2) . 2_656
O7 Cu3 N6 94.8(2) . 2_656
O13 Cu4 O15 166.6(2) . 2_565
O13 Cu4 O14 94.1(2) . .
O15 Cu4 O14 86.0(2) 2_565 .
O13 Cu4 O16 85.7(3) . 2_565
O15 Cu4 O16 90.9(2) 2_565 2_565
O14 Cu4 O16 165.9(2) . 2_565
O13 Cu4 N9 91.4(3) . .
O15 Cu4 N9 101.8(2) 2_565 .
O14 Cu4 N9 99.9(2) . .
O16 Cu4 N9 94.1(2) 2_565 .
O24 Cu5 O17 168.4(2) . .
O24 Cu5 O23 92.4(2) . .
O17 Cu5 O23 86.4(2) . .
O24 Cu5 O18 86.3(2) . .
O17 Cu5 O18 91.6(2) . .
O23 Cu5 O18 163.0(2) . .
O24 Cu5 N11 96.5(2) . .
O17 Cu5 N11 95.2(2) . .
O23 Cu5 N11 96.1(2) . .
O18 Cu5 N11 100.8(2) . .
O22 Cu6 O20 167.9(2) . .
O22 Cu6 O21 91.8(2) . .
O20 Cu6 O21 86.4(2) . .
O22 Cu6 O19 87.2(2) . .
O20 Cu6 O19 91.3(2) . .
O21 Cu6 O19 164.1(2) . .
O22 Cu6 N14 95.8(2) . 2_767
O20 Cu6 N14 96.4(2) . 2_767
O21 Cu6 N14 98.0(2) . 2_767
O19 Cu6 N14 97.9(2) . 2_767
C5 O1 Cu1 123.6(6) . .
C7 O2 Cu1 126.0(5) . .
C14 O3 Cu1 124.6(5) . 2_656
C16 O4 Cu1 125.2(6) . 2_656
C25 O5 Cu2 125.9(5) . .
C27 O6 Cu2 127.8(4) . .
C34 O7 Cu3 126.7(5) . .
C36 O8 Cu3 127.9(5) . .
C45 O9 Cu3 125.6(6) . .
C47 O10 Cu3 128.0(5) . .
C54 O11 Cu2 126.3(5) . .
C56 O12 Cu2 126.3(5) . .
C93 O13 Cu4 123.9(6) . .
C95 O14 Cu4 125.3(5) . .
C102 O15 Cu4 126.2(5) . 2_565
C104 O16 Cu4 127.3(6) . 2_565
C115 O17 Cu5 126.4(5) . .
C113 O18 Cu5 126.6(5) . .
C122 O19 Cu6 125.8(5) . .
C124 O20 Cu6 127.7(5) . .
C133 O21 Cu6 127.1(5) . .
C135 O22 Cu6 128.6(5) . .
C142 O23 Cu5 125.5(5) . .
C144 O24 Cu5 129.5(5) . .
C61 N1 C65 116.8(6) . .
C61 N1 Cu1 116.5(5) . .
C65 N1 Cu1 126.7(5) . .
C63 N2 C67 119.1(7) . .
C63 N2 C66 121.1(7) . .
C67 N2 C66 112.1(7) . .
C72 N3 C68 115.0(6) . .
C72 N3 Cu2 122.1(5) . .
C68 N3 Cu2 122.8(5) . .
C70 N4 C73 122.7(6) . .
C70 N4 C74 118.7(6) . .
C73 N4 C74 109.6(6) . .
C77 N5 C76 116.3(7) . .
C77 N5 C75 122.5(7) . .
C76 N5 C75 113.5(6) . .
C80 N6 C79 116.1(7) . .
C80 N6 Cu3 121.9(6) . 2_656
C79 N6 Cu3 121.8(5) . 2_656
C86 N7 C82 111.4(10) . .
C84 N8 C87 120.7(7) . .
C84 N8 C88 120.5(7) . .
C87 N8 C88 113.0(7) . .
C153 N9 C149 112.2(7) . .
C153 N9 Cu4 117.2(5) . .
C149 N9 Cu4 130.2(5) . .
C151 N10 C155 117.9(7) . .
C151 N10 C154 120.3(7) . .
C155 N10 C154 113.2(7) . .
C160 N11 C156 115.0(7) . .
C160 N11 Cu5 120.4(5) . .
C156 N11 Cu5 124.1(5) . .
C158 N12 C162 124.3(6) . .
C158 N12 C161 116.7(6) . .
C162 N12 C161 113.4(6) . .
C165 N13 C164 120.2(7) . .
C165 N13 C163 120.0(6) . .
C164 N13 C163 111.2(6) . .
C167 N14 C168 114.8(7) . .
C167 N14 Cu6 124.0(5) . 2_767
C168 N14 Cu6 121.2(5) . 2_767
C174 N15 C170 113.0(9) . .
C172 N16 C175 122.3(6) . .
C172 N16 C176 120.0(7) . .
C175 N16 C176 112.3(7) . .
C1 C4 C2 108.4(12) . .
C1 C4 C3 109.2(12) . .
C2 C4 C3 114.2(12) . .
C1 C4 C5 103.0(11) . .
C2 C4 C5 113.2(11) . .
C3 C4 C5 108.2(9) . .
O1 C5 C6 126.0(9) . .
O1 C5 C4 112.7(10) . .
C6 C5 C4 121.2(9) . .
C5 C6 C7 126.1(9) . .
O2 C7 C6 123.2(8) . .
O2 C7 C8 114.7(7) . .
C6 C7 C8 122.0(8) . .
C13 C8 C9 118.6(7) . .
C13 C8 C7 118.7(7) . .
C9 C8 C7 122.7(7) . .
C10 C9 C8 119.7(8) . .
C9 C10 C11 122.4(7) . .
C12 C11 C10 119.0(8) . .
C13 C12 C11 119.3(8) . .
C13 C12 C14 118.1(7) . .
C11 C12 C14 122.6(8) . .
C12 C13 C8 120.9(7) . .
O3 C14 C15 124.9(8) . .
O3 C14 C12 115.5(7) . .
C15 C14 C12 119.4(7) . .
C16 C15 C14 124.9(8) . .
O4 C16 C15 126.3(8) . .
O4 C16 C17 113.4(9) . .
C15 C16 C17 120.3(9) . .
C20 C17 C18 118.3(14) . .
C20 C17 C19 99.5(14) . .
C18 C17 C19 104.1(15) . .
C20 C17 C16 113.6(12) . .
C18 C17 C16 109.0(10) . .
C19 C17 C16 111.5(13) . .
C22 C24 C23 103.2(12) . .
C22 C24 C21 102.4(10) . .
C23 C24 C21 113.2(10) . .
C22 C24 C25 108.7(9) . .
C23 C24 C25 114.3(10) . .
C21 C24 C25 113.6(9) . .
O5 C25 C26 125.9(8) . .
O5 C25 C24 114.3(8) . .
C26 C25 C24 119.8(8) . .
C25 C26 C27 126.6(8) . .
O6 C27 C26 121.0(7) . .
O6 C27 C28 115.8(6) . .
C26 C27 C28 122.9(7) . .
C29 C28 C33 119.5(8) . .
C29 C28 C27 123.3(7) . .
C33 C28 C27 117.2(8) . .
C30 C29 C28 119.6(8) . .
C31 C30 C29 121.1(10) . .
C30 C31 C32 121.2(9) . .
C33 C32 C31 117.6(7) . .
C33 C32 C34 119.3(8) . .
C31 C32 C34 123.0(8) . .
C32 C33 C28 120.6(8) . .
O7 C34 C35 126.6(7) . .
O7 C34 C32 113.9(7) . .
C35 C34 C32 119.4(9) . .
C34 C35 C36 121.3(9) . .
O8 C36 C35 124.2(8) . .
O8 C36 C37 116.5(7) . .
C35 C36 C37 119.1(8) . .
C36 C37 C38 111.5(10) . .
C36 C37 C40 108.0(10) . .
C38 C37 C40 106.8(11) . .
C36 C37 C39 115.9(10) . .
C38 C37 C39 114.6(12) . .
C40 C37 C39 98.7(11) . .
C42 C44 C41 105.0(15) . .
C42 C44 C43 112.8(16) . .
C41 C44 C43 101.4(15) . .
C42 C44 C45 118.0(14) . .
C41 C44 C45 106.7(13) . .
C43 C44 C45 111.1(14) . .
O9 C45 C46 126.4(9) . .
O9 C45 C44 114.3(10) . .
C46 C45 C44 119.3(11) . .
C45 C46 C47 123.9(10) . .
O10 C47 C46 123.8(9) . .
O10 C47 C48 117.2(8) . .
C46 C47 C48 118.9(10) . .
C49 C48 C53 119.0(10) . .
C49 C48 C47 122.2(10) . .
C53 C48 C47 118.6(8) . .
C48 C49 C50 119.6(13) . .
C49 C50 C51 122.6(15) . .
C52 C51 C50 116.4(14) . .
C51 C52 C53 118.0(10) . .
C51 C52 C54 121.3(10) . .
C53 C52 C54 120.1(7) . .
C48 C53 C52 123.7(8) . .
O11 C54 C55 125.2(8) . .
O11 C54 C52 114.0(7) . .
C55 C54 C52 120.6(9) . .
C54 C55 C56 123.9(9) . .
O12 C56 C55 126.0(8) . .
O12 C56 C57 113.5(7) . .
C55 C56 C57 120.5(8) . .
C59 C57 C58 111.7(11) . .
C59 C57 C60 108.3(11) . .
C58 C57 C60 101.4(10) . .
C59 C57 C56 116.3(9) . .
C58 C57 C56 104.7(9) . .
C60 C57 C56 113.5(9) . .
N1 C61 C62 124.4(7) . .
C63 C62 C61 119.6(8) . .
C62 C63 N2 122.6(8) . .
C62 C63 C64 116.4(7) . .
N2 C63 C64 120.7(7) . .
C65 C64 C63 120.9(8) . .
N1 C65 C64 121.7(8) . .
N2 C66 C67 112.8(8) . 2_756
N2 C67 C66 115.0(7) . 2_756
N3 C68 C69 127.8(7) . .
C68 C69 C70 117.1(7) . .
N4 C70 C71 120.0(7) . .
N4 C70 C69 123.6(7) . .
C71 C70 C69 116.5(7) . .
C70 C71 C72 119.0(7) . .
N3 C72 C71 124.5(7) . .
N4 C73 C76 115.0(7) . .
N4 C74 C75 112.0(7) . .
C74 C75 N5 110.8(6) . .
N5 C76 C73 107.7(7) . .
C81 C77 N5 126.2(8) . .
C81 C77 C78 115.8(7) . .
N5 C77 C78 117.9(7) . .
C79 C78 C77 120.5(8) . .
N6 C79 C78 121.9(7) . .
N6 C80 C81 127.3(8) . .
C77 C81 C80 118.4(8) . .
N7 C82 C83 126.9(10) . .
C84 C83 C82 120.4(10) . .
N8 C84 C85 123.9(8) . .
N8 C84 C83 122.8(8) . .
C85 C84 C83 113.2(9) . .
C84 C85 C86 123.0(11) . .
N7 C86 C85 124.5(12) . .
N8 C87 C88 111.5(8) . 2_655
N8 C88 C87 115.9(8) . 2_655
C92 C91 C89 116.1(17) . .
C92 C91 C90 98.2(16) . .
C89 C91 C90 112.0(11) . .
C92 C91 C93 111.9(15) . .
C89 C91 C93 108.7(10) . .
C90 C91 C93 109.5(9) . .
O13 C93 C94 128.6(8) . .
O13 C93 C91 114.6(8) . .
C94 C93 C91 116.7(8) . .
C95 C94 C93 121.2(8) . .
O14 C95 C94 125.0(8) . .
O14 C95 C96 115.4(7) . .
C94 C95 C96 119.5(7) . .
C101 C96 C97 119.6(8) . .
C101 C96 C95 118.6(6) . .
C97 C96 C95 121.8(8) . .
C98 C97 C96 119.0(8) . .
C97 C98 C99 121.7(7) . .
C98 C99 C100 120.4(7) . .
C101 C100 C99 117.6(7) . .
C101 C100 C102 118.4(6) . .
C99 C100 C102 124.0(7) . .
C96 C101 C100 121.6(7) . .
O15 C102 C103 123.3(7) . .
O15 C102 C100 116.1(6) . .
C103 C102 C100 120.6(7) . .
C104 C103 C102 129.6(8) . .
O16 C104 C103 122.3(8) . .
O16 C104 C105 114.2(9) . .
C103 C104 C105 123.4(8) . .
C108 C105 C107 108.1(11) . .
C108 C105 C106 113.5(11) . .
C107 C105 C106 109.1(11) . .
C108 C105 C104 106.3(10) . .
C107 C105 C104 115.3(10) . .
C106 C105 C104 104.7(8) . .
C111 C112 C110 103.7(14) . .
C111 C112 C109 113.5(15) . .
C110 C112 C109 107.4(15) . .
C111 C112 C113 116.6(12) . .
C110 C112 C113 109.0(13) . .
C109 C112 C113 106.3(11) . .
O18 C113 C114 123.8(8) . .
O18 C113 C112 116.0(9) . .
C114 C113 C112 120.2(9) . .
C113 C114 C115 127.4(9) . .
O17 C115 C114 122.5(9) . .
O17 C115 C116 114.1(6) . .
C114 C115 C116 123.1(9) . .
C121 C116 C117 117.8(9) . .
C121 C116 C115 119.6(8) . .
C117 C116 C115 122.6(7) . .
C118 C117 C116 120.6(9) . .
C117 C118 C119 119.7(10) . .
C120 C119 C118 120.1(9) . .
C121 C120 C119 119.7(8) . .
C121 C120 C122 118.3(8) . .
C119 C120 C122 121.8(8) . .
C120 C121 C116 121.8(9) . .
O19 C122 C123 125.2(8) . .
O19 C122 C120 112.9(7) . .
C123 C122 C120 121.8(8) . .
C122 C123 C124 123.1(9) . .
O20 C124 C123 126.3(9) . .
O20 C124 C125 116.6(8) . .
C123 C124 C125 116.9(9) . .
C128 C125 C126 135.1(18) . .
C128 C125 C127 94.4(12) . .
C126 C125 C127 90.3(15) . .
C128 C125 C124 107.7(13) . .
C126 C125 C124 112.3(14) . .
C127 C125 C124 110.4(10) . .
C130 C132 C131 121.2(13) . .
C130 C132 C129 105.6(13) . .
C131 C132 C129 95.4(13) . .
C130 C132 C133 112.7(10) . .
C131 C132 C133 109.0(11) . .
C129 C132 C133 111.5(12) . .
O21 C133 C134 125.1(8) . .
O21 C133 C132 115.0(8) . .
C134 C133 C132 119.8(8) . .
C133 C134 C135 123.6(9) . .
O22 C135 C134 123.7(8) . .
O22 C135 C136 117.6(7) . .
C134 C135 C136 118.7(8) . .
C137 C136 C141 119.9(10) . .
C137 C136 C135 122.1(9) . .
C141 C136 C135 118.0(8) . .
C136 C137 C138 119.0(13) . .
C139 C138 C137 123.4(15) . .
C138 C139 C140 117.0(13) . .
C141 C140 C139 116.9(9) . .
C141 C140 C142 119.9(8) . .
C139 C140 C142 121.9(9) . .
C140 C141 C136 123.3(8) . .
O23 C142 C143 126.2(8) . .
O23 C142 C140 114.1(7) . .
C143 C142 C140 119.4(8) . .
C142 C143 C144 124.7(8) . .
O24 C144 C143 121.3(8) . .
O24 C144 C145 116.7(8) . .
C143 C144 C145 121.8(9) . .
C147 C145 C144 111.5(12) . .
C147 C145 C148 108.6(12) . .
C144 C145 C148 116.3(8) . .
C147 C145 C146 102.7(12) . .
C144 C145 C146 111.8(11) . .
C148 C145 C146 104.9(12) . .
N9 C149 C150 126.1(8) . .
C151 C150 C149 120.6(8) . .
C150 C151 N10 123.4(8) . .
C150 C151 C152 117.2(8) . .
N10 C151 C152 119.4(8) . .
C153 C152 C151 115.2(8) . .
N9 C153 C152 128.5(8) . .
N10 C154 C155 112.9(8) . 2_665
N10 C155 C154 111.1(8) . 2_665
C157 C156 N11 126.4(8) . .
C156 C157 C158 118.4(8) . .
N12 C158 C159 124.6(7) . .
N12 C158 C157 119.7(7) . .
C159 C158 C157 115.6(7) . .
C160 C159 C158 120.0(8) . .
N11 C160 C159 124.4(7) . .
C164 C161 N12 110.7(6) . .
N12 C162 C163 110.7(6) . .
N13 C163 C162 110.2(7) . .
N13 C164 C161 112.3(7) . .
C169 C165 N13 124.0(7) . .
C169 C165 C166 115.2(7) . .
N13 C165 C166 120.8(7) . .
C167 C166 C165 118.6(8) . .
N14 C167 C166 126.4(8) . .
C169 C168 N14 122.7(7) . .
C165 C169 C168 122.2(7) . .
N15 C170 C171 124.7(10) . .
C170 C171 C172 121.6(9) . .
N16 C172 C173 123.4(8) . .
N16 C172 C171 123.4(8) . .
C173 C172 C171 113.2(8) . .
C172 C173 C174 120.4(10) . .
N15 C174 C173 126.8(11) . .
N16 C175 C176 115.4(7) . 2_766
C175 C176 N16 112.5(8) 2_766 .

loop_
_geom_bond_atom_site_label_1
_geom_bond_atom_site_label_2
_geom_bond_distance
_geom_bond_site_symmetry_2
Cu1 O4 1.914(6) 2_656
Cu1 O2 1.926(5) .
Cu1 O3 1.948(5) 2_656
Cu1 O1 1.975(6) .
Cu1 N1 2.233(6) .
Cu2 O6 1.932(5) .
Cu2 O5 1.937(5) .
Cu2 O12 1.940(5) .
Cu2 O11 1.943(5) .
Cu2 N3 2.209(6) .
Cu3 O10 1.867(6) .
Cu3 O8 1.922(6) .
Cu3 O9 1.934(6) .
Cu3 O7 1.940(5) .
Cu3 N6 2.204(7) 2_656
Cu4 O13 1.900(6) .
Cu4 O15 1.919(5) 2_565
Cu4 O14 1.941(5) .
Cu4 O16 1.987(6) 2_565
Cu4 N9 2.205(6) .
Cu5 O24 1.909(6) .
Cu5 O17 1.914(6) .
Cu5 O23 1.915(5) .
Cu5 O18 1.958(5) .
Cu5 N11 2.192(6) .
Cu6 O22 1.897(5) .
Cu6 O20 1.926(5) .
Cu6 O21 1.934(5) .
Cu6 O19 1.968(5) .
Cu6 N14 2.209(6) 2_767
O1 C5 1.278(11) .
O2 C7 1.295(9) .
O3 C14 1.268(8) .
O3 Cu1 1.948(5) 2_656
O4 C16 1.248(11) .
O4 Cu1 1.914(6) 2_656
O5 C25 1.268(9) .
O6 C27 1.309(8) .
O7 C34 1.289(9) .
O8 C36 1.322(10) .
O9 C45 1.229(12) .
O10 C47 1.235(12) .
O11 C54 1.278(10) .
O12 C56 1.243(9) .
O13 C93 1.233(10) .
O14 C95 1.280(8) .
O15 C102 1.280(8) .
O15 Cu4 1.919(5) 2_565
O16 C104 1.239(9) .
O16 Cu4 1.987(6) 2_565
O17 C115 1.296(10) .
O18 C113 1.244(10) .
O19 C122 1.286(9) .
O20 C124 1.216(11) .
O21 C133 1.262(10) .
O22 C135 1.278(9) .
O23 C142 1.269(10) .
O24 C144 1.271(10) .
N1 C61 1.335(9) .
N1 C65 1.348(10) .
N2 C63 1.382(9) .
N2 C67 1.431(10) .
N2 C66 1.441(10) .
N3 C72 1.298(9) .
N3 C68 1.315(9) .
N4 C70 1.375(9) .
N4 C73 1.396(10) .
N4 C74 1.466(9) .
N5 C77 1.373(9) .
N5 C76 1.468(10) .
N5 C75 1.480(10) .
N6 C80 1.322(10) .
N6 C79 1.331(10) .
N6 Cu3 2.204(7) 2_656
N7 C86 1.333(14) .
N7 C82 1.346(13) .
N8 C84 1.348(11) .
N8 C87 1.453(10) .
N8 C88 1.463(11) .
N9 C153 1.320(10) .
N9 C149 1.337(10) .
N10 C151 1.376(10) .
N10 C155 1.473(10) .
N10 C154 1.487(10) .
N11 C160 1.301(9) .
N11 C156 1.354(9) .
N12 C158 1.391(9) .
N12 C162 1.418(10) .
N12 C161 1.535(9) .
N13 C165 1.376(9) .
N13 C164 1.454(10) .
N13 C163 1.469(9) .
N14 C167 1.285(9) .
N14 C168 1.375(9) .
N14 Cu6 2.209(6) 2_767
N15 C174 1.299(13) .
N15 C170 1.347(11) .
N16 C172 1.346(10) .
N16 C175 1.451(10) .
N16 C176 1.463(10) .
C4 C1 1.499(4) .
C4 C2 1.499(4) .
C4 C3 1.509(5) .
C4 C5 1.584(14) .
C5 C6 1.314(13) .
C6 C7 1.368(11) .
C7 C8 1.502(11) .
C8 C13 1.403(10) .
C8 C9 1.407(10) .
C9 C10 1.325(11) .
C10 C11 1.404(11) .
C11 C12 1.382(10) .
C12 C13 1.380(10) .
C12 C14 1.506(11) .
C14 C15 1.398(11) .
C15 C16 1.388(12) .
C16 C17 1.569(12) .
C17 C20 1.391(19) .
C17 C18 1.431(17) .
C17 C19 1.501(5) .
C24 C22 1.492(17) .
C24 C23 1.501(5) .
C24 C21 1.501(5) .
C24 C25 1.503(11) .
C25 C26 1.369(11) .
C26 C27 1.414(10) .
C27 C28 1.464(11) .
C28 C29 1.377(11) .
C28 C33 1.424(10) .
C29 C30 1.368(13) .
C30 C31 1.340(13) .
C31 C32 1.432(13) .
C32 C33 1.350(11) .
C32 C34 1.503(10) .
C34 C35 1.420(11) .
C35 C36 1.431(12) .
C36 C37 1.484(13) .
C37 C38 1.497(4) .
C37 C40 1.506(5) .
C37 C39 1.507(5) .
C44 C42 1.498(4) .
C44 C41 1.502(5) .
C44 C43 1.51(2) .
C44 C45 1.556(15) .
C45 C46 1.339(14) .
C46 C47 1.416(12) .
C47 C48 1.503(13) .
C48 C49 1.319(14) .
C48 C53 1.368(11) .
C49 C50 1.407(17) .
C50 C51 1.419(18) .
C51 C52 1.384(15) .
C52 C53 1.410(11) .
C52 C54 1.465(12) .
C54 C55 1.374(12) .
C55 C56 1.414(10) .
C56 C57 1.532(12) .
C57 C59 1.494(4) .
C57 C58 1.498(4) .
C57 C60 1.505(5) .
C61 C62 1.405(10) .
C62 C63 1.363(11) .
C63 C64 1.415(12) .
C64 C65 1.398(11) .
C66 C67 1.479(11) 2_756
C67 C66 1.479(11) 2_756
C68 C69 1.360(10) .
C69 C70 1.415(10) .
C70 C71 1.381(10) .
C71 C72 1.411(10) .
C73 C76 1.532(10) .
C74 C75 1.474(10) .
C77 C81 1.366(10) .
C77 C78 1.442(11) .
C78 C79 1.395(10) .
C80 C81 1.379(10) .
C82 C83 1.392(14) .
C83 C84 1.376(12) .
C84 C85 1.363(13) .
C85 C86 1.403(15) .
C87 C88 1.487(13) 2_655
C88 C87 1.487(13) 2_655
C91 C92 1.499(4) .
C91 C89 1.500(4) .
C91 C90 1.502(5) .
C91 C93 1.530(12) .
C93 C94 1.444(12) .
C94 C95 1.403(11) .
C95 C96 1.510(12) .
C96 C101 1.381(10) .
C96 C97 1.408(10) .
C97 C98 1.366(11) .
C98 C99 1.375(11) .
C99 C100 1.406(10) .
C100 C101 1.397(10) .
C100 C102 1.478(10) .
C102 C103 1.363(10) .
C103 C104 1.341(12) .
C104 C105 1.547(12) .
C105 C108 1.497(4) .
C105 C107 1.502(5) .
C105 C106 1.502(5) .
C112 C111 1.496(4) .
C112 C110 1.498(4) .
C112 C109 1.501(5) .
C112 C113 1.553(11) .
C113 C114 1.360(12) .
C114 C115 1.387(10) .
C115 C116 1.495(12) .
C116 C121 1.412(11) .
C116 C117 1.447(12) .
C117 C118 1.376(13) .
C118 C119 1.426(13) .
C119 C120 1.405(12) .
C120 C121 1.376(12) .
C120 C122 1.488(11) .
C122 C123 1.365(11) .
C123 C124 1.436(12) .
C124 C125 1.535(13) .
C125 C128 1.498(4) .
C125 C126 1.504(5) .
C125 C127 1.506(5) .
C132 C130 1.497(4) .
C132 C131 1.499(4) .
C132 C129 1.506(5) .
C132 C133 1.558(12) .
C133 C134 1.402(12) .
C134 C135 1.410(10) .
C135 C136 1.481(11) .
C136 C137 1.333(14) .
C136 C141 1.365(10) .
C137 C138 1.396(17) .
C138 C139 1.343(17) .
C139 C140 1.459(14) .
C140 C141 1.362(11) .
C140 C142 1.523(11) .
C142 C143 1.382(11) .
C143 C144 1.420(11) .
C144 C145 1.496(12) .
C145 C147 1.356(18) .
C145 C148 1.505(15) .
C145 C146 1.51(2) .
C149 C150 1.375(11) .
C150 C151 1.356(11) .
C151 C152 1.424(11) .
C152 C153 1.414(10) .
C154 C155 1.506(13) 2_665
C155 C154 1.506(13) 2_665
C156 C157 1.346(10) .
C157 C158 1.412(10) .
C158 C159 1.398(10) .
C159 C160 1.388(10) .
C161 C164 1.486(11) .
C162 C163 1.523(10) .
C165 C169 1.355(10) .
C165 C166 1.411(10) .
C166 C167 1.379(11) .
C168 C169 1.357(10) .
C170 C171 1.377(13) .
C171 C172 1.402(12) .
C172 C173 1.379(11) .
C173 C174 1.399(14) .
C175 C176 1.458(12) 2_766
C176 C175 1.458(12) 2_766
